data_7225482
loop_
_publ_author_name
'Wang, Haijun'
'Cheng, Fujun'
'Zou, Changchang'
'Li, Qianqian'
'Hua, Yinying'
'Duan, Jingui'
'Jin, Wanqin'

_publ_section_title
;
 Design and synthesis of luminescent porous coordination polymers for
 chromaticity modulation, sensing of nitrobenzene and iodine encapsulation
;
_journal_issue 30
_journal_name_full CrystEngComm
_journal_page_first 5639
_journal_paper_doi 10.1039/C6CE00960C
_journal_volume 18
_journal_year 2016
_chemical_formula_sum 'C27 H19 Eu O8'
_chemical_formula_weight 623.38
_chemical_name_systematic
;
 ?
;
_space_group_crystal_system monoclinic
_space_group_IT_number 15
_space_group_name_Hall '-C 2yc'
_space_group_name_H-M_alt 'C 1 2/c 1'
_symmetry_space_group_name_Hall '-C 2yc'
_symmetry_space_group_name_H-M 'C 1 2/c 1'
_atom_sites_solution_hydrogens mixed
_audit_creation_method SHELXL-2013
_audit_update_record
;
2016-02-18 deposited with the CCDC.
2016-06-03 downloaded from the CCDC.
;
_cell_angle_alpha 90
_cell_angle_beta 101.996(5)
_cell_angle_gamma 90
_cell_formula_units_Z 8
_cell_length_a 42.142(15)
_cell_length_b 14.065(5)
_cell_length_c 13.870(5)
_cell_measurement_temperature 296(2)
_cell_volume 8042(5)
_computing_structure_refinement 'SHELXL-2013 (Sheldrick, 2013)'
_diffrn_ambient_temperature 296(2)
_diffrn_measured_fraction_theta_full 0.962
_diffrn_measured_fraction_theta_max 0.983
_diffrn_radiation_type MoK\a
_diffrn_radiation_wavelength 0.71073
_diffrn_reflns_av_R_equivalents 0.3690
_diffrn_reflns_av_unetI/netI 0.2406
_diffrn_reflns_Laue_measured_fraction_full 0.962
_diffrn_reflns_Laue_measured_fraction_max 0.983
_diffrn_reflns_limit_h_max 49
_diffrn_reflns_limit_h_min -48
_diffrn_reflns_limit_k_max 16
_diffrn_reflns_limit_k_min -16
_diffrn_reflns_limit_l_max 11
_diffrn_reflns_limit_l_min -16
_diffrn_reflns_number 18530
_diffrn_reflns_point_group_measured_fraction_full 0.962
_diffrn_reflns_point_group_measured_fraction_max 0.983
_diffrn_reflns_theta_full 25.242
_diffrn_reflns_theta_max 25.046
_diffrn_reflns_theta_min 0.988
_exptl_absorpt_coefficient_mu 1.590
_exptl_crystal_density_diffrn 1.030
_exptl_crystal_F_000 2464
_exptl_crystal_size_max 0.120
_exptl_crystal_size_mid 0.110
_exptl_crystal_size_min 0.100
_refine_diff_density_max 3.026
_refine_diff_density_min -2.612
_refine_diff_density_rms 0.249
_refine_ls_extinction_method none
_refine_ls_goodness_of_fit_ref 0.994
_refine_ls_hydrogen_treatment constr
_refine_ls_matrix_type full
_refine_ls_number_parameters 301
_refine_ls_number_reflns 7016
_refine_ls_number_restraints 532
_refine_ls_restrained_S_all 0.990
_refine_ls_R_factor_all 0.1276
_refine_ls_R_factor_gt 0.1014
_refine_ls_shift/su_max 0.001
_refine_ls_shift/su_mean 0.000
_refine_ls_structure_factor_coef Fsqd
_refine_ls_weighting_details
;
 w=1/[\s^2^(Fo^2^)+(0.1243P)^2^]
 where P=(Fo^2^+2Fc^2^)/3
;
_refine_ls_weighting_scheme calc
_refine_ls_wR_factor_gt 0.2569
_refine_ls_wR_factor_ref 0.2824
_reflns_Friedel_coverage 0.000
_reflns_number_gt 4199
_reflns_number_total 7016
_reflns_threshold_expression 'I > 2\s(I)'
_cod_data_source_file c6ce00960c2.cif
_cod_data_source_block as
_cod_depositor_comments 'Adding full bibliography for 7225479--7225485.cif.'
_cod_database_code 7225482
_shelx_space_group_comment
;
The symmetry employed for this shelxl refinement is uniquely defined
by the following loop, which should always be used as a source of
symmetry information in preference to the above space-group names.
They are only intended as comments.
;
_shelx_estimated_absorpt_t_min 0.832
_shelx_estimated_absorpt_t_max 0.857
_shelxl_version_number 2013-2

loop_
_space_group_symop_operation_xyz
'x, y, z'
'-x, y, -z+1/2'
'x+1/2, y+1/2, z'
'-x+1/2, y+1/2, -z+1/2'
'-x, -y, -z'
'x, -y, z-1/2'
'-x+1/2, -y+1/2, -z'
'x+1/2, -y+1/2, z-1/2'

loop_
_atom_site_label
_atom_site_type_symbol
_atom_site_fract_x
_atom_site_fract_y
_atom_site_fract_z
_atom_site_U_iso_or_equiv
_atom_site_adp_type
_atom_site_occupancy
_atom_site_site_symmetry_order
_atom_site_calc_flag
_atom_site_refinement_flags_posn
_atom_site_refinement_flags_adp
C1 C 0.2528(3) 0.4212(9) 0.5771(9) 0.043(2) Uani 1 1 d . U
C2 C 0.2724(3) 0.4923(8) 0.6358(8) 0.039(2) Uani 1 1 d . U
C3 C 0.3047(3) 0.5031(8) 0.6303(9) 0.044(2) Uani 1 1 d . U
H3 H 0.3135 0.4640 0.5885 0.052 Uiso 1 1 calc R U
C4 C 0.3243(3) 0.5722(9) 0.6870(9) 0.043(2) Uani 1 1 d . U
C5 C 0.3113(2) 0.6258(8) 0.7515(8) 0.038(2) Uani 1 1 d . U
H5 H 0.3242 0.6713 0.7895 0.046 Uiso 1 1 calc R U
C6 C 0.2798(2) 0.6147(8) 0.7623(8) 0.040(2) Uani 1 1 d . U
C7 C 0.2596(2) 0.5510(8) 0.6996(8) 0.040(2) Uani 1 1 d . U
H7 H 0.2376 0.5479 0.7005 0.048 Uiso 1 1 calc R U
C8 C 0.2655(3) 0.6763(10) 0.8372(10) 0.046(2) Uani 1 1 d . U
C9 C 0.3588(3) 0.5869(9) 0.6764(10) 0.051(2) Uani 1 1 d . U
C10 C 0.3783(3) 0.5145(10) 0.6555(10) 0.055(3) Uani 1 1 d . U
H10 H 0.3700 0.4530 0.6515 0.066 Uiso 1 1 calc R U
C11 C 0.4098(3) 0.5272(10) 0.6399(10) 0.061(3) Uani 1 1 d . U
H11 H 0.4217 0.4755 0.6254 0.073 Uiso 1 1 calc R U
C12 C 0.4231(3) 0.6198(10) 0.6464(10) 0.060(2) Uani 1 1 d . U
C13 C 0.4034(3) 0.6973(10) 0.6713(12) 0.060(3) Uani 1 1 d . U
H13 H 0.4121 0.7582 0.6800 0.072 Uiso 1 1 calc R U
C14 C 0.3715(3) 0.6819(10) 0.6823(11) 0.058(3) Uani 1 1 d . U
H14 H 0.3586 0.7328 0.6934 0.069 Uiso 1 1 calc R U
C15 C 0.45710(19) 0.6380(8) 0.6350(9) 0.074(3) Uani 1 1 d G U
C16 C 0.4759(2) 0.5628(6) 0.6138(9) 0.091(3) Uani 1 1 d G U
H16 H 0.4681 0.5009 0.6123 0.110 Uiso 1 1 calc R U
C17 C 0.5065(2) 0.5801(7) 0.5947(9) 0.090(3) Uani 1 1 d G U
H17 H 0.5191 0.5298 0.5805 0.108 Uiso 1 1 calc R U
C18 C 0.5183(2) 0.6726(8) 0.5969(9) 0.081(3) Uani 1 1 d G U
C19 C 0.4994(3) 0.7478(6) 0.6181(10) 0.097(3) Uani 1 1 d G U
H19 H 0.5073 0.8097 0.6196 0.116 Uiso 1 1 calc R U
C20 C 0.4689(2) 0.7305(7) 0.6372(10) 0.094(3) Uani 1 1 d G U
H20 H 0.4562 0.7808 0.6514 0.112 Uiso 1 1 calc R U
C27 C 0.6441(3) 0.7490(11) 0.4995(11) 0.058(2) Uani 1 1 d . U
C21 C 0.55246(17) 0.6921(7) 0.5788(8) 0.068(3) Uani 1 1 d G U
C22 C 0.5734(2) 0.6176(5) 0.5702(7) 0.064(3) Uani 1 1 d G U
H22 H 0.5673 0.5553 0.5800 0.076 Uiso 1 1 calc R U
C23 C 0.60329(19) 0.6362(5) 0.5469(7) 0.064(3) Uani 1 1 d G U
H23 H 0.6173 0.5863 0.5411 0.077 Uiso 1 1 calc R U
C24 C 0.61231(17) 0.7293(6) 0.5322(8) 0.063(3) Uani 1 1 d G U
C25 C 0.5914(2) 0.8038(5) 0.5408(9) 0.071(3) Uani 1 1 d G U
H25 H 0.5974 0.8660 0.5310 0.086 Uiso 1 1 calc R U
C26 C 0.5615(2) 0.7852(6) 0.5641(9) 0.072(3) Uani 1 1 d G U
H26 H 0.5475 0.8350 0.5699 0.087 Uiso 1 1 calc R U
Eu1 Eu 0.20411(2) 0.29234(4) 0.45204(4) 0.0339(3) Uani 1 1 d . U
O1 O 0.1770(3) 0.4256(9) 0.3522(9) 0.104(4) Uani 1 1 d . U
H1A H 0.1613 0.4046 0.3089 0.155 Uiso 1 1 d R U
H1B H 0.1910 0.4695 0.3664 0.155 Uiso 1 1 d R U
O2 O 0.1782(3) 0.2227(8) 0.2916(8) 0.086(3) Uani 1 1 d . U
H2A H 0.1636 0.1840 0.3001 0.128 Uiso 1 1 d R U
H2B H 0.1933 0.2301 0.2603 0.128 Uiso 1 1 d R U
O3 O 0.22275(19) 0.4327(6) 0.5508(7) 0.056(2) Uani 1 1 d . U
O4 O 0.26449(17) 0.3460(6) 0.5486(6) 0.0441(18) Uani 1 1 d . U
O5 O 0.23786(19) 0.6624(7) 0.8401(6) 0.058(2) Uani 1 1 d . U
O6 O 0.2839(2) 0.7399(7) 0.8810(6) 0.0481(19) Uani 1 1 d . U
O7 O 0.6536(2) 0.8324(8) 0.5058(8) 0.069(2) Uani 1 1 d . U
O8 O 0.6595(2) 0.6840(7) 0.4747(7) 0.060(2) Uani 1 1 d . U

loop_
_atom_site_aniso_label
_atom_site_aniso_U_11
_atom_site_aniso_U_22
_atom_site_aniso_U_33
_atom_site_aniso_U_23
_atom_site_aniso_U_13
_atom_site_aniso_U_12
C1 0.031(4) 0.047(4) 0.055(4) -0.007(4) 0.023(3) -0.003(3)
C2 0.032(4) 0.049(4) 0.038(4) -0.003(3) 0.014(3) -0.005(3)
C3 0.043(4) 0.049(5) 0.043(4) -0.007(4) 0.021(4) -0.006(4)
C4 0.033(4) 0.054(4) 0.044(4) -0.012(4) 0.014(3) -0.007(4)
C5 0.026(4) 0.054(5) 0.037(4) -0.009(4) 0.009(3) -0.010(4)
C6 0.033(4) 0.052(4) 0.039(4) -0.010(4) 0.018(3) -0.009(4)
C7 0.024(4) 0.054(5) 0.045(4) -0.011(4) 0.012(4) -0.008(4)
C8 0.035(4) 0.060(4) 0.047(4) -0.011(4) 0.018(4) -0.002(4)
C9 0.041(4) 0.058(4) 0.057(5) -0.013(4) 0.019(4) -0.008(4)
C10 0.040(4) 0.061(5) 0.067(5) -0.013(5) 0.018(4) -0.012(4)
C11 0.049(5) 0.065(5) 0.073(5) -0.009(5) 0.025(4) -0.005(4)
C12 0.050(4) 0.066(5) 0.069(5) -0.008(4) 0.023(4) -0.009(4)
C13 0.042(5) 0.069(5) 0.070(5) -0.004(5) 0.019(4) -0.009(4)
C14 0.045(5) 0.067(5) 0.067(5) -0.002(5) 0.024(4) -0.008(4)
C15 0.057(4) 0.081(5) 0.091(5) -0.004(5) 0.033(4) -0.006(4)
C16 0.072(5) 0.094(6) 0.121(6) -0.005(5) 0.049(5) -0.006(5)
C17 0.071(5) 0.096(5) 0.117(6) 0.000(6) 0.047(5) -0.009(5)
C18 0.064(5) 0.093(5) 0.093(5) 0.000(5) 0.033(5) -0.004(4)
C19 0.074(5) 0.098(6) 0.127(6) 0.006(6) 0.042(5) -0.003(5)
C20 0.073(5) 0.091(5) 0.125(6) 0.008(6) 0.039(5) -0.003(5)
C27 0.052(4) 0.061(5) 0.065(5) 0.003(4) 0.021(4) -0.006(4)
C21 0.054(4) 0.078(5) 0.078(5) 0.007(5) 0.026(4) -0.002(4)
C22 0.051(5) 0.071(5) 0.074(5) 0.002(5) 0.026(4) -0.006(4)
C23 0.054(5) 0.070(5) 0.073(5) -0.005(5) 0.026(5) -0.006(4)
C24 0.053(4) 0.070(5) 0.073(5) 0.005(4) 0.025(4) -0.002(4)
C25 0.055(5) 0.074(5) 0.090(6) 0.017(5) 0.028(5) -0.002(4)
C26 0.057(5) 0.079(5) 0.088(6) 0.015(5) 0.029(5) 0.003(5)
Eu1 0.0209(4) 0.0510(4) 0.0316(3) 0.0001(3) 0.0100(2) -0.0018(2)
O1 0.098(8) 0.120(8) 0.089(8) 0.047(7) 0.010(6) 0.025(7)
O2 0.081(7) 0.142(9) 0.041(5) -0.020(5) 0.029(5) -0.033(6)
O3 0.037(4) 0.056(4) 0.077(5) -0.019(4) 0.016(4) -0.007(3)
O4 0.032(3) 0.058(4) 0.048(4) -0.005(3) 0.020(3) -0.004(3)
O5 0.038(4) 0.090(5) 0.056(4) -0.012(4) 0.033(4) -0.002(4)
O6 0.047(4) 0.063(4) 0.032(4) -0.014(4) 0.006(3) -0.004(4)
O7 0.051(4) 0.074(5) 0.091(5) -0.004(5) 0.039(4) -0.014(4)
O8 0.050(4) 0.070(5) 0.065(5) -0.006(4) 0.024(4) -0.013(4)

loop_
_atom_type_symbol
_atom_type_description
_atom_type_scat_dispersion_real
_atom_type_scat_dispersion_imag
_atom_type_scat_source
C C 0.0033 0.0016 'International Tables Vol C Tables 4.2.6.8 and 6.1.1.4'
H H 0.0000 0.0000 'International Tables Vol C Tables 4.2.6.8 and 6.1.1.4'
O O 0.0106 0.0060 'International Tables Vol C Tables 4.2.6.8 and 6.1.1.4'
Eu Eu -0.1578 3.6682 'International Tables Vol C Tables 4.2.6.8 and 6.1.1.4'

loop_
_geom_angle_atom_site_label_1
_geom_angle_atom_site_label_2
_geom_angle_atom_site_label_3
_geom_angle
_geom_angle_site_symmetry_1
_geom_angle_site_symmetry_3
O3 C1 O4 117.0(11) . .
O3 C1 C2 120.2(11) . .
O4 C1 C2 122.9(10) . .
O3 C1 Eu1 51.8(6) . .
O4 C1 Eu1 65.1(6) . .
C2 C1 Eu1 171.9(8) . .
C3 C2 C7 118.9(10) . .
C3 C2 C1 120.0(10) . .
C7 C2 C1 121.1(10) . .
C2 C3 C4 120.9(11) . .
C2 C3 H3 119.6 . .
C4 C3 H3 119.6 . .
C5 C4 C3 118.5(10) . .
C5 C4 C9 121.1(10) . .
C3 C4 C9 120.4(10) . .
C4 C5 C6 122.4(10) . .
C4 C5 H5 118.8 . .
C6 C5 H5 118.8 . .
C5 C6 C7 118.6(10) . .
C5 C6 C8 121.4(10) . .
C7 C6 C8 119.8(9) . .
C2 C7 C6 120.3(10) . .
C2 C7 H7 119.9 . .
C6 C7 H7 119.9 . .
O5 C8 O6 127.7(12) . .
O5 C8 C6 116.4(11) . .
O6 C8 C6 115.6(10) . .
C10 C9 C14 117.9(11) . .
C10 C9 C4 123.4(11) . .
C14 C9 C4 118.6(11) . .
C9 C10 C11 124.3(13) . .
C9 C10 H10 117.8 . .
C11 C10 H10 117.8 . .
C10 C11 C12 119.1(13) . .
C10 C11 H11 120.5 . .
C12 C11 H11 120.5 . .
C11 C12 C13 117.7(12) . .
C11 C12 C15 121.9(12) . .
C13 C12 C15 120.3(11) . .
C14 C13 C12 121.2(13) . .
C14 C13 H13 119.4 . .
C12 C13 H13 119.4 . .
C13 C14 C9 119.6(13) . .
C13 C14 H14 120.2 . .
C9 C14 H14 120.2 . .
C16 C15 C20 120.0 . .
C16 C15 C12 119.6(9) . .
C20 C15 C12 120.2(9) . .
C17 C16 C15 120.0 . .
C17 C16 H16 120.0 . .
C15 C16 H16 120.0 . .
C18 C17 C16 120.0 . .
C18 C17 H17 120.0 . .
C16 C17 H17 120.0 . .
C17 C18 C19 120.0 . .
C17 C18 C21 120.3(8) . .
C19 C18 C21 119.6(8) . .
C20 C19 C18 120.0 . .
C20 C19 H19 120.0 . .
C18 C19 H19 120.0 . .
C19 C20 C15 120.0 . .
C19 C20 H20 120.0 . .
C15 C20 H20 120.0 . .
O8 C27 O7 123.6(13) . .
O8 C27 C24 120.0(13) . .
O7 C27 C24 116.3(13) . .
O8 C27 Eu1 62.5(8) . 3
O7 C27 Eu1 61.1(7) . 3
C24 C27 Eu1 175.9(10) . 3
C22 C21 C26 120.0 . .
C22 C21 C18 120.8(7) . .
C26 C21 C18 119.1(7) . .
C21 C22 C23 120.0 . .
C21 C22 H22 120.0 . .
C23 C22 H22 120.0 . .
C24 C23 C22 120.0 . .
C24 C23 H23 120.0 . .
C22 C23 H23 120.0 . .
C23 C24 C25 120.0 . .
C23 C24 C27 119.9(8) . .
C25 C24 C27 120.0(8) . .
C26 C25 C24 120.0 . .
C26 C25 H25 120.0 . .
C24 C25 H25 120.0 . .
C25 C26 C21 120.0 . .
C25 C26 H26 120.0 . .
C21 C26 H26 120.0 . .
O4 Eu1 O6 75.1(3) 7_556 4_546
O4 Eu1 O5 78.9(3) 7_556 6_565
O6 Eu1 O5 132.6(3) 4_546 6_565
O4 Eu1 O3 123.8(3) 7_556 .
O6 Eu1 O3 74.1(3) 4_546 .
O5 Eu1 O3 89.0(3) 6_565 .
O4 Eu1 O7 135.4(3) 7_556 3_445
O6 Eu1 O7 78.4(3) 4_546 3_445
O5 Eu1 O7 143.2(3) 6_565 3_445
O3 Eu1 O7 80.9(3) . 3_445
O4 Eu1 O1 145.2(4) 7_556 .
O6 Eu1 O1 139.6(4) 4_546 .
O5 Eu1 O1 72.7(4) 6_565 .
O3 Eu1 O1 76.0(4) . .
O7 Eu1 O1 70.6(4) 3_445 .
O4 Eu1 O2 79.1(3) 7_556 .
O6 Eu1 O2 135.9(4) 4_546 .
O5 Eu1 O2 74.5(3) 6_565 .
O3 Eu1 O2 149.2(4) . .
O7 Eu1 O2 96.7(4) 3_445 .
O1 Eu1 O2 74.3(4) . .
O4 Eu1 O8 86.3(3) 7_556 3_445
O6 Eu1 O8 72.6(3) 4_546 3_445
O5 Eu1 O8 144.0(3) 6_565 3_445
O3 Eu1 O8 126.0(3) . 3_445
O7 Eu1 O8 51.6(3) 3_445 3_445
O1 Eu1 O8 105.2(4) . 3_445
O2 Eu1 O8 70.6(3) . 3_445
O4 Eu1 O4 76.3(3) 7_556 .
O6 Eu1 O4 67.6(3) 4_546 .
O5 Eu1 O4 68.0(3) 6_565 .
O3 Eu1 O4 48.7(3) . .
O7 Eu1 O4 124.4(3) 3_445 .
O1 Eu1 O4 110.0(4) . .
O2 Eu1 O4 138.2(3) . .
O8 Eu1 O4 139.5(3) 3_445 .
O4 Eu1 C27 110.8(4) 7_556 3_445
O6 Eu1 C27 74.0(4) 4_546 3_445
O5 Eu1 C27 153.2(4) 6_565 3_445
O3 Eu1 C27 104.2(4) . 3_445
O7 Eu1 C27 26.1(4) 3_445 3_445
O1 Eu1 C27 87.8(4) . 3_445
O2 Eu1 C27 82.8(4) . 3_445
O8 Eu1 C27 25.5(4) 3_445 3_445
O4 Eu1 C27 137.6(3) . 3_445
O4 Eu1 C1 100.6(3) 7_556 .
O6 Eu1 C1 69.1(3) 4_546 .
O5 Eu1 C1 77.8(3) 6_565 .
O3 Eu1 C1 23.8(3) . .
O7 Eu1 C1 102.5(3) 3_445 .
O1 Eu1 C1 92.7(4) . .
O2 Eu1 C1 151.7(3) . .
O8 Eu1 C1 137.7(3) 3_445 .
O4 Eu1 C1 24.9(3) . .
C27 Eu1 C1 122.4(4) 3_445 .
O4 Eu1 Eu1 41.41(18) 7_556 7_556
O6 Eu1 Eu1 65.8(2) 4_546 7_556
O5 Eu1 Eu1 68.4(2) 6_565 7_556
O3 Eu1 Eu1 82.97(19) . 7_556
O7 Eu1 Eu1 143.5(3) 3_445 7_556
O1 Eu1 Eu1 135.7(3) . 7_556
O2 Eu1 Eu1 113.4(3) . 7_556
O8 Eu1 Eu1 118.6(2) 3_445 7_556
O4 Eu1 Eu1 34.85(17) . 7_556
C27 Eu1 Eu1 135.4(3) 3_445 7_556
C1 Eu1 Eu1 59.4(2) . 7_556
O4 Eu1 H1B 143.6 7_556 .
O6 Eu1 H1B 132.8 4_546 .
O5 Eu1 H1B 64.9 6_565 .
O3 Eu1 H1B 61.6 . .
O7 Eu1 H1B 79.4 3_445 .
O1 Eu1 H1B 17.4 . .
O2 Eu1 H1B 87.7 . .
O8 Eu1 H1B 121.1 3_445 .
O4 Eu1 H1B 92.6 . .
C27 Eu1 H1B 100.8 3_445 .
C1 Eu1 H1B 75.9 . .
Eu1 Eu1 H1B 120.3 7_556 .
O4 Eu1 H2B 73.3 7_556 .
O6 Eu1 H2B 143.3 4_546 .
O5 Eu1 H2B 57.3 6_565 .
O3 Eu1 H2B 140.5 . .
O7 Eu1 H2B 112.8 3_445 .
O1 Eu1 H2B 74.6 . .
O2 Eu1 H2B 17.7 . .
O8 Eu1 H2B 87.1 3_445 .
O4 Eu1 H2B 120.9 . .
C27 Eu1 H2B 100.5 3_445 .
C1 Eu1 H2B 135.0 . .
Eu1 Eu1 H2B 100.4 7_556 .
H1B Eu1 H2B 83.9 . .
Eu1 O1 H1A 109.5 . .
Eu1 O1 H1B 101.8 . .
H1A O1 H1B 145.1 . .
Eu1 O2 H2A 109.1 . .
Eu1 O2 H2B 100.1 . .
H2A O2 H2B 142.7 . .
C1 O3 Eu1 104.3(8) . .
C1 O4 Eu1 161.6(8) . 7_556
C1 O4 Eu1 90.0(6) . .
Eu1 O4 Eu1 103.7(3) 7_556 .
C8 O5 Eu1 133.9(9) . 6_566
C8 O6 Eu1 132.5(8) . 4_556
C27 O7 Eu1 92.8(9) . 3
C27 O8 Eu1 92.0(9) . 3

loop_
_geom_bond_atom_site_label_1
_geom_bond_atom_site_label_2
_geom_bond_distance
_geom_bond_site_symmetry_2
C1 O3 1.252(13) .
C1 O4 1.264(13) .
C1 C2 1.439(15) .
C1 Eu1 3.003(12) .
C2 C3 1.387(15) .
C2 C7 1.398(15) .
C3 C4 1.407(15) .
C3 H3 0.9300 .
C4 C5 1.368(15) .
C4 C9 1.503(16) .
C5 C6 1.377(14) .
C5 H5 0.9300 .
C6 C7 1.405(14) .
C6 C8 1.567(16) .
C7 H7 0.9300 .
C8 O5 1.190(14) .
C8 O6 1.254(15) .
C9 C10 1.376(17) .
C9 C14 1.436(17) .
C10 C11 1.401(18) .
C10 H10 0.9300 .
C11 C12 1.414(18) .
C11 H11 0.9300 .
C12 C13 1.457(19) .
C12 C15 1.494(14) .
C13 C14 1.400(19) .
C13 H13 0.9300 .
C14 H14 0.9300 .
C15 C16 1.3900 .
C15 C20 1.3900 .
C16 C17 1.3900 .
C16 H16 0.9300 .
C17 C18 1.3900 .
C17 H17 0.9300 .
C18 C19 1.3900 .
C18 C21 1.538(9) .
C19 C20 1.3900 .
C19 H19 0.9300 .
C20 H20 0.9300 .
C27 O8 1.210(17) .
C27 O7 1.236(18) .
C27 C24 1.528(15) .
C27 Eu1 2.808(14) 3
C21 C22 1.3900 .
C21 C26 1.3900 .
C22 C23 1.3900 .
C22 H22 0.9300 .
C23 C24 1.3900 .
C23 H23 0.9300 .
C24 C25 1.3900 .
C25 C26 1.3900 .
C25 H25 0.9300 .
C26 H26 0.9300 .
Eu1 O4 2.354(8) 7_556
Eu1 O6 2.382(8) 4_546
Eu1 O5 2.400(8) 6_565
Eu1 O3 2.437(8) .
Eu1 O7 2.461(9) 3_445
Eu1 O1 2.466(10) .
Eu1 O2 2.468(10) .
Eu1 O8 2.491(9) 3_445
Eu1 O4 2.725(7) .
Eu1 C27 2.808(14) 3_445
Eu1 Eu1 4.0014(15) 7_556
Eu1 H1B 2.7662 .
Eu1 H2B 2.7460 .
O1 H1A 0.8500 .
O1 H1B 0.8471 .
O2 H2A 0.8500 .
O2 H2B 0.8471 .
O4 Eu1 2.354(8) 7_556
O5 Eu1 2.400(8) 6_566
O6 Eu1 2.382(8) 4_556
O7 Eu1 2.461(9) 3
O8 Eu1 2.491(9) 3

loop_
_platon_squeeze_void_nr
_platon_squeeze_void_average_x
_platon_squeeze_void_average_y
_platon_squeeze_void_average_z
_platon_squeeze_void_volume
_platon_squeeze_void_count_electrons
_platon_squeeze_void_content
1 0.000 0.479 -0.014 4134 1653 ' '
